data_4069710
loop_
_publ_author_name
'Solari, Euro'
'Gauthier, S\'ebastien'
'Scopelliti, Rosario'
'Severin, Kay'

_publ_section_title
;
 Multifaceted Chemistry of [(Cymene)RuCl2]2and PCy3
;
_journal_issue 15
_journal_name_full Organometallics
_journal_page_first 4519
_journal_paper_doi 10.1021/om900374e
_journal_volume 28
_journal_year 2009
_chemical_formula_moiety 'C28 H45 Cl4 P Ru2, C4 H8 O2'
_chemical_formula_sum 'C32 H53 Cl4 O2 P Ru2'
_chemical_formula_weight 844.65
_chemical_name_systematic
; 
 ? 
;
_space_group_IT_number 2
_symmetry_cell_setting triclinic
_symmetry_space_group_name_Hall '-P 1'
_symmetry_space_group_name_H-M 'P -1'
_atom_sites_solution_hydrogens geom
_atom_sites_solution_primary direct
_atom_sites_solution_secondary difmap
_audit_creation_method SHELXL-97
_cell_angle_alpha 63.632(6)
_cell_angle_beta 76.162(5)
_cell_angle_gamma 81.792(5)
_cell_formula_units_Z 2
_cell_length_a 9.4728(5)
_cell_length_b 14.6608(9)
_cell_length_c 14.6925(9)
_cell_measurement_reflns_used 7946
_cell_measurement_temperature 140(2)
_cell_measurement_theta_max 27.3695
_cell_measurement_theta_min 2.6429
_cell_volume 1773.6(2)
_computing_cell_refinement
; 
CrysAlisPro, Oxford Diffraction Ltd., 
Version 1.171.33.32 (release 27-01-2009 CrysAlis171 .NET) 
(compiled Jan 27 2009,14:17:37) 
;
_computing_data_collection
; 
CrysAlisPro, Oxford Diffraction Ltd., 
Version 1.171.33.32 (release 27-01-2009 CrysAlis171 .NET) 
(compiled Jan 27 2009,14:17:37) 
;
_computing_data_reduction
; 
CrysAlisPro, Oxford Diffraction Ltd., 
Version 1.171.33.32 (release 27-01-2009 CrysAlis171 .NET) 
(compiled Jan 27 2009,14:17:37) 
;
_computing_molecular_graphics 'Bruker SHELXTL'
_computing_publication_material 'Bruker SHELXTL'
_computing_structure_refinement 'SHELXL-97 (Sheldrick, 1997)'
_computing_structure_solution 'SHELXS-97 (Sheldrick, 1990)'
_diffrn_ambient_temperature 140(2)
_diffrn_detector_area_resol_mean 8.2812
_diffrn_measured_fraction_theta_full 0.991
_diffrn_measured_fraction_theta_max 0.991
_diffrn_measurement_device_type 'Oxford Diffraction, KM4/Sapphire CCD'
_diffrn_measurement_method 'phi and omega scans'
_diffrn_radiation_monochromator graphite
_diffrn_radiation_source 'fine-focus sealed tube'
_diffrn_radiation_type MoK\a
_diffrn_radiation_wavelength 0.71073
_diffrn_reflns_av_R_equivalents 0.0431
_diffrn_reflns_av_sigmaI/netI 0.0639
_diffrn_reflns_limit_h_max 11
_diffrn_reflns_limit_h_min -11
_diffrn_reflns_limit_k_max 17
_diffrn_reflns_limit_k_min -18
_diffrn_reflns_limit_l_max 18
_diffrn_reflns_limit_l_min -17
_diffrn_reflns_number 15703
_diffrn_reflns_theta_full 26.02
_diffrn_reflns_theta_max 26.02
_diffrn_reflns_theta_min 2.64
_exptl_absorpt_coefficient_mu 1.226
_exptl_absorpt_correction_T_max 0.792
_exptl_absorpt_correction_T_min 0.588
_exptl_absorpt_correction_type multi-scan
_exptl_absorpt_process_details
; 
CrysAlis RED, Oxford Diffraction Ltd., 
Version 1.171.33.32 (release 27-01-2009 CrysAlis171 .NET) 
(compiled Jan 27 2009,14:17:37) 
Empirical absorption correction using spherical harmonics, 
 implemented in SCALE3 ABSPACK scaling algorithm. 
;
_exptl_crystal_colour red
_exptl_crystal_density_diffrn 1.582
_exptl_crystal_density_method 'not measured'
_exptl_crystal_description prismatic
_exptl_crystal_F_000 864
_exptl_crystal_size_max 0.29
_exptl_crystal_size_mid 0.25
_exptl_crystal_size_min 0.19
_refine_diff_density_max 2.723
_refine_diff_density_min -0.977
_refine_diff_density_rms 0.186
_refine_ls_extinction_method none
_refine_ls_goodness_of_fit_ref 0.962
_refine_ls_hydrogen_treatment riding
_refine_ls_matrix_type full
_refine_ls_number_parameters 453
_refine_ls_number_reflns 6928
_refine_ls_number_restraints 331
_refine_ls_restrained_S_all 0.958
_refine_ls_R_factor_all 0.0735
_refine_ls_R_factor_gt 0.0494
_refine_ls_shift/su_max 0.001
_refine_ls_shift/su_mean 0.000
_refine_ls_structure_factor_coef Fsqd
_refine_ls_weighting_details 'calc w=1/[\s^2^(Fo^2^)+(0.0823P)^2^+0.0000P] where P=(Fo^2^+2Fc^2^)/3'
_refine_ls_weighting_scheme calc
_refine_ls_wR_factor_gt 0.1194
_refine_ls_wR_factor_ref 0.1265
_reflns_number_gt 5013
_reflns_number_total 6928
_reflns_threshold_expression >2sigma(I)
_cod_data_source_file om900374e_si_001.cif
_cod_data_source_block complex_7
_cod_depositor_comments
;
The following automatic conversions were performed:

'_symmetry_cell_setting' value 'Triclinic' changed to 'triclinic'
according to /home/saulius/struct/CIF-dictionaries/cif_core.dic
dictionary named 'cif_core.dic' version 2.4.2 from 2011-04-26.

Automatic conversion script
Id: cif_fix_values 1715 2011-07-08 13:25:40Z adriana 
;
_cod_original_cell_volume 1773.55(18)
_cod_database_code 4069710

loop_
_symmetry_equiv_pos_as_xyz
'x, y, z'
'-x, -y, -z'

loop_
_atom_site_label
_atom_site_type_symbol
_atom_site_fract_x
_atom_site_fract_y
_atom_site_fract_z
_atom_site_U_iso_or_equiv
_atom_site_adp_type
_atom_site_occupancy
_atom_site_symmetry_multiplicity
_atom_site_calc_flag
_atom_site_refinement_flags
_atom_site_disorder_assembly
_atom_site_disorder_group
Ru1 Ru 0.66743(4) 0.39913(3) 0.25819(3) 0.01674(12) Uani 1 1 d . A .
Ru2 Ru 0.36496(4) 0.49766(3) 0.35065(3) 0.01992(13) Uani 1 1 d . . .
Cl1 Cl 0.48963(13) 0.33357(10) 0.42581(10) 0.0209(3) Uani 1 1 d . . .
Cl2 Cl 0.43964(13) 0.46423(10) 0.19947(10) 0.0223(3) Uani 1 1 d . . .
Cl3 Cl 0.61301(14) 0.55717(10) 0.29426(11) 0.0242(3) Uani 1 1 d . . .
Cl4 Cl 0.84842(13) 0.33628(10) 0.36346(10) 0.0242(3) Uani 1 1 d . . .
P1 P 0.69466(14) 0.26548(10) 0.21915(10) 0.0179(3) Uani 1 1 d . A .
C1 C 0.8354(6) 0.3059(5) 0.0982(4) 0.0302(12) Uani 1 1 d DU . .
H1A H 0.8823 0.2448 0.0876 0.036 Uiso 0.905(8) 1 calc PR A 1
H1B H 0.8312 0.2691 0.0557 0.036 Uiso 0.095(8) 1 d PR A 2
C3 C 0.8670(6) 0.4484(4) 0.1414(4) 0.0286(12) Uani 1 1 d DU . .
H3 H 0.9285 0.4936 0.1491 0.034 Uiso 1 1 calc R A 1
C4 C 0.7513(6) 0.4946(5) 0.0954(4) 0.0297(12) Uani 1 1 d DU A .
H4 H 0.7405 0.5686 0.0799 0.036 Uiso 1 1 calc R B 1
C2A C 0.9483(6) 0.3585(5) 0.1187(5) 0.0354(17) Uani 0.905(8) 1 d PDU A 1
H2A1 H 0.9907 0.3093 0.1786 0.043 Uiso 0.905(8) 1 calc PR A 1
H2A2 H 1.0281 0.3841 0.0572 0.043 Uiso 0.905(8) 1 calc PR A 1
C5A C 0.7115(7) 0.4752(6) 0.0120(5) 0.0369(16) Uani 0.905(8) 1 d PDU A 1
H5A1 H 0.6046 0.4703 0.0264 0.044 Uiso 0.905(8) 1 calc PR A 1
H5A2 H 0.7388 0.5345 -0.0554 0.044 Uiso 0.905(8) 1 calc PR A 1
C6A C 0.7816(7) 0.3814(5) 0.0025(5) 0.0336(16) Uani 0.905(8) 1 d PDU A 1
H6A1 H 0.8646 0.4007 -0.0572 0.040 Uiso 0.905(8) 1 calc PR A 1
H6A2 H 0.7106 0.3485 -0.0119 0.040 Uiso 0.905(8) 1 calc PR A 1
C2B C 0.763(6) 0.414(2) 0.052(3) 0.035(4) Uani 0.095(8) 1 d PDU A 2
H2B1 H 0.8126 0.4470 -0.0211 0.042 Uiso 0.095(8) 1 calc PR A 2
H2B2 H 0.6618 0.4041 0.0519 0.042 Uiso 0.095(8) 1 calc PR A 2
C5B C 1.010(3) 0.390(4) 0.131(4) 0.027(5) Uani 0.095(8) 1 d PDU A 2
H5B1 H 1.0398 0.3550 0.1994 0.032 Uiso 0.095(8) 1 calc PR A 2
H5B2 H 1.0866 0.4378 0.0820 0.032 Uiso 0.095(8) 1 calc PR A 2
C6B C 0.994(2) 0.312(5) 0.093(5) 0.032(5) Uani 0.095(8) 1 d PDU A 2
H6B1 H 1.0481 0.3332 0.0202 0.038 Uiso 0.095(8) 1 calc PR A 2
H6B2 H 1.0346 0.2447 0.1361 0.038 Uiso 0.095(8) 1 calc PR A 2
C7 C 0.7755(6) 0.1473(4) 0.3100(4) 0.0220(11) Uani 1 1 d . . .
H7 H 0.8712 0.1674 0.3115 0.026 Uiso 1 1 calc R A .
C8 C 0.6927(6) 0.1087(4) 0.4213(4) 0.0274(13) Uani 1 1 d . A .
H8A H 0.6001 0.0805 0.4275 0.033 Uiso 1 1 calc R . .
H8B H 0.6692 0.1659 0.4417 0.033 Uiso 1 1 calc R . .
C9 C 0.7836(6) 0.0264(4) 0.4932(5) 0.0312(13) Uani 1 1 d . . .
H9A H 0.8727 0.0563 0.4907 0.037 Uiso 1 1 calc R A .
H9B H 0.7273 0.0007 0.5653 0.037 Uiso 1 1 calc R . .
C10 C 0.8261(7) -0.0616(5) 0.4628(5) 0.0392(16) Uani 1 1 d . A .
H10A H 0.7377 -0.0966 0.4732 0.047 Uiso 1 1 calc R . .
H10B H 0.8905 -0.1114 0.5079 0.047 Uiso 1 1 calc R . .
C11 C 0.9044(7) -0.0242(5) 0.3500(6) 0.0418(17) Uani 1 1 d . . .
H11A H 0.9239 -0.0821 0.3306 0.050 Uiso 1 1 calc R A .
H11B H 0.9990 0.0028 0.3416 0.050 Uiso 1 1 calc R . .
C12 C 0.8133(7) 0.0594(5) 0.2778(5) 0.0352(14) Uani 1 1 d . A .
H12A H 0.8687 0.0849 0.2055 0.042 Uiso 1 1 calc R . .
H12B H 0.7227 0.0308 0.2810 0.042 Uiso 1 1 calc R . .
C13 C 0.5332(5) 0.2374(4) 0.1878(4) 0.0225(12) Uani 1 1 d . . .
H13 H 0.4994 0.3050 0.1377 0.027 Uiso 1 1 calc R A .
C14 C 0.4051(5) 0.2034(4) 0.2800(4) 0.0262(12) Uani 1 1 d . A .
H14A H 0.4241 0.1324 0.3294 0.031 Uiso 1 1 calc R . .
H14B H 0.3934 0.2476 0.3165 0.031 Uiso 1 1 calc R . .
C15 C 0.2673(6) 0.2098(5) 0.2421(5) 0.0341(14) Uani 1 1 d . . .
H15A H 0.2441 0.2818 0.1976 0.041 Uiso 1 1 calc R A .
H15B H 0.1855 0.1850 0.3023 0.041 Uiso 1 1 calc R . .
C16 C 0.2833(7) 0.1465(6) 0.1810(6) 0.0449(17) Uani 1 1 d . A .
H16A H 0.2929 0.0734 0.2282 0.054 Uiso 1 1 calc R . .
H16B H 0.1945 0.1569 0.1526 0.054 Uiso 1 1 calc R . .
C17 C 0.4144(7) 0.1749(6) 0.0930(5) 0.0438(17) Uani 1 1 d . . .
H17A H 0.3986 0.2450 0.0406 0.053 Uiso 1 1 calc R A .
H17B H 0.4259 0.1282 0.0593 0.053 Uiso 1 1 calc R . .
C18 C 0.5529(6) 0.1690(5) 0.1316(5) 0.0344(14) Uani 1 1 d . A .
H18A H 0.5740 0.0977 0.1795 0.041 Uiso 1 1 calc R . .
H18B H 0.6361 0.1911 0.0723 0.041 Uiso 1 1 calc R . .
C19 C 0.1559(5) 0.4431(4) 0.4515(4) 0.0246(12) Uani 1 1 d . . .
C20 C 0.2316(5) 0.4837(4) 0.4975(4) 0.0232(12) Uani 1 1 d . . .
H20 H 0.2452 0.4432 0.5665 0.028 Uiso 1 1 calc R . .
C21 C 0.2861(6) 0.5808(5) 0.4440(5) 0.0284(13) Uani 1 1 d . . .
H21 H 0.3356 0.6054 0.4773 0.034 Uiso 1 1 calc R . .
C22 C 0.2688(6) 0.6450(4) 0.3390(5) 0.0297(13) Uani 1 1 d . . .
C23 C 0.1921(6) 0.6048(5) 0.2951(5) 0.0323(14) Uani 1 1 d . . .
H23 H 0.1772 0.6457 0.2265 0.039 Uiso 1 1 calc R . .
C24 C 0.1372(6) 0.5079(5) 0.3477(5) 0.0289(13) Uani 1 1 d . . .
H24 H 0.0865 0.4842 0.3143 0.035 Uiso 1 1 calc R . .
C25 C 0.1100(6) 0.3351(5) 0.5062(5) 0.0339(14) Uani 1 1 d . . .
H25A H 0.1909 0.2902 0.5345 0.051 Uiso 1 1 calc R . .
H25B H 0.0824 0.3158 0.4571 0.051 Uiso 1 1 calc R . .
H25C H 0.0266 0.3287 0.5627 0.051 Uiso 1 1 calc R . .
C26 C 0.3371(7) 0.7466(5) 0.2825(6) 0.0432(17) Uani 1 1 d . . .
H26 H 0.4348 0.7370 0.3009 0.052 Uiso 1 1 calc R . .
C27 C 0.3620(10) 0.7886(6) 0.1651(7) 0.071(3) Uani 1 1 d . . .
H27A H 0.4062 0.7349 0.1435 0.106 Uiso 1 1 calc R . .
H27B H 0.4271 0.8457 0.1334 0.106 Uiso 1 1 calc R . .
H27C H 0.2687 0.8124 0.1427 0.106 Uiso 1 1 calc R . .
C28 C 0.2480(9) 0.8208(6) 0.3227(8) 0.074(3) Uani 1 1 d . . .
H28A H 0.1576 0.8414 0.2960 0.112 Uiso 1 1 calc R . .
H28B H 0.3042 0.8811 0.2994 0.112 Uiso 1 1 calc R . .
H28C H 0.2248 0.7878 0.3986 0.112 Uiso 1 1 calc R . .
O1A O -0.3414(13) 0.8828(11) 0.1538(11) 0.081(3) Uani 0.567(9) 1 d PDU C 1
O2A O -0.0442(12) 0.8248(10) 0.1023(11) 0.086(3) Uani 0.567(9) 1 d PDU C 1
C29A C -0.2525(17) 0.8228(15) 0.2295(13) 0.080(3) Uani 0.567(9) 1 d PDU C 1
H29A H -0.3158 0.7765 0.2933 0.096 Uiso 0.567(9) 1 calc PR C 1
H29B H -0.2102 0.8691 0.2475 0.096 Uiso 0.567(9) 1 calc PR C 1
C30A C -0.1346(17) 0.7621(14) 0.1958(14) 0.086(4) Uani 0.567(9) 1 d PDU C 1
H30A H -0.0760 0.7263 0.2502 0.103 Uiso 0.567(9) 1 calc PR C 1
H30B H -0.1759 0.7100 0.1851 0.103 Uiso 0.567(9) 1 calc PR C 1
C31A C -0.2540(18) 0.9474(14) 0.0595(13) 0.085(3) Uani 0.567(9) 1 d PDU C 1
H31A H -0.2111 0.9993 0.0693 0.102 Uiso 0.567(9) 1 calc PR C 1
H31B H -0.3134 0.9827 0.0054 0.102 Uiso 0.567(9) 1 calc PR C 1
C32A C -0.1385(19) 0.8824(16) 0.0284(15) 0.088(3) Uani 0.567(9) 1 d PDU C 1
H32A H -0.1845 0.8337 0.0157 0.106 Uiso 0.567(9) 1 calc PR C 1
H32B H -0.0772 0.9260 -0.0381 0.106 Uiso 0.567(9) 1 calc PR C 1
O1B O -0.279(2) 0.8934(15) 0.1562(16) 0.091(3) Uani 0.433(9) 1 d PDU C 2
O2B O -0.0443(17) 0.8536(13) 0.0243(14) 0.090(3) Uani 0.433(9) 1 d PDU C 2
C29B C -0.194(3) 0.7994(17) 0.1946(19) 0.085(4) Uani 0.433(9) 1 d PDU C 2
H29C H -0.2579 0.7450 0.2493 0.102 Uiso 0.433(9) 1 calc PR C 2
H29D H -0.1174 0.8075 0.2253 0.102 Uiso 0.433(9) 1 calc PR C 2
C30B C -0.128(2) 0.7710(17) 0.1093(17) 0.084(4) Uani 0.433(9) 1 d PDU C 2
H30C H -0.0639 0.7093 0.1345 0.101 Uiso 0.433(9) 1 calc PR C 2
H30D H -0.2055 0.7549 0.0844 0.101 Uiso 0.433(9) 1 calc PR C 2
C31B C -0.188(3) 0.9690(18) 0.0715(16) 0.088(4) Uani 0.433(9) 1 d PDU C 2
H31C H -0.1043 0.9778 0.0961 0.106 Uiso 0.433(9) 1 calc PR C 2
H31D H -0.2439 1.0348 0.0478 0.106 Uiso 0.433(9) 1 calc PR C 2
C32B C -0.133(2) 0.9431(17) -0.0159(17) 0.075(4) Uani 0.433(9) 1 d PDU C 2
H32C H -0.2134 0.9302 -0.0401 0.090 Uiso 0.433(9) 1 calc PR C 2
H32D H -0.0748 0.9986 -0.0742 0.090 Uiso 0.433(9) 1 calc PR C 2

loop_
_atom_site_aniso_label
_atom_site_aniso_U_11
_atom_site_aniso_U_22
_atom_site_aniso_U_33
_atom_site_aniso_U_23
_atom_site_aniso_U_13
_atom_site_aniso_U_12
Ru1 0.0183(2) 0.0173(2) 0.0126(2) -0.00366(17) -0.00496(16) -0.00086(16)
Ru2 0.0208(2) 0.0215(2) 0.0181(2) -0.00915(19) -0.00646(17) 0.00364(18)
Cl1 0.0222(6) 0.0204(7) 0.0167(6) -0.0054(5) -0.0042(5) 0.0014(5)
Cl2 0.0231(6) 0.0261(7) 0.0193(7) -0.0103(6) -0.0088(5) 0.0044(5)
Cl3 0.0265(6) 0.0221(7) 0.0259(7) -0.0106(6) -0.0082(5) 0.0001(5)
Cl4 0.0247(6) 0.0275(7) 0.0212(7) -0.0086(6) -0.0108(5) 0.0010(5)
P1 0.0182(6) 0.0197(7) 0.0134(7) -0.0049(6) -0.0032(5) -0.0007(5)
C1 0.035(3) 0.032(3) 0.019(3) -0.010(2) 0.004(2) -0.007(2)
C3 0.025(3) 0.035(3) 0.017(3) 0.000(2) -0.002(2) -0.016(2)
C4 0.032(3) 0.030(3) 0.021(3) -0.006(2) -0.002(2) -0.005(2)
C2A 0.018(3) 0.047(4) 0.016(3) 0.007(3) 0.003(2) -0.001(3)
C5A 0.037(3) 0.050(4) 0.017(3) -0.007(3) -0.005(3) -0.009(3)
C6A 0.035(3) 0.042(4) 0.018(3) -0.006(3) -0.003(2) -0.012(3)
C2B 0.035(5) 0.040(5) 0.021(5) -0.006(5) 0.000(5) -0.008(5)
C5B 0.020(6) 0.038(7) 0.013(6) 0.000(6) -0.002(6) -0.010(6)
C6B 0.026(6) 0.038(7) 0.016(6) -0.001(6) 0.004(6) -0.004(6)
C7 0.023(3) 0.018(3) 0.022(3) -0.006(2) -0.007(2) 0.001(2)
C8 0.031(3) 0.021(3) 0.024(3) -0.003(2) -0.006(2) 0.000(2)
C9 0.036(3) 0.026(3) 0.021(3) 0.001(3) -0.008(3) -0.003(3)
C10 0.044(4) 0.025(3) 0.040(4) -0.003(3) -0.018(3) 0.008(3)
C11 0.045(4) 0.027(3) 0.058(5) -0.022(3) -0.021(3) 0.017(3)
C12 0.041(3) 0.032(3) 0.034(4) -0.017(3) -0.010(3) 0.008(3)
C13 0.025(3) 0.022(3) 0.020(3) -0.007(2) -0.008(2) -0.002(2)
C14 0.025(3) 0.029(3) 0.024(3) -0.010(3) -0.007(2) -0.003(2)
C15 0.027(3) 0.038(4) 0.035(4) -0.009(3) -0.012(3) -0.005(3)
C16 0.044(4) 0.050(4) 0.051(5) -0.021(4) -0.022(3) -0.012(3)
C17 0.055(4) 0.053(5) 0.033(4) -0.021(3) -0.014(3) -0.011(4)
C18 0.037(3) 0.038(4) 0.038(4) -0.022(3) -0.012(3) -0.001(3)
C19 0.016(2) 0.031(3) 0.029(3) -0.016(3) -0.002(2) 0.003(2)
C20 0.021(3) 0.027(3) 0.019(3) -0.010(2) -0.002(2) 0.002(2)
C21 0.023(3) 0.036(4) 0.034(4) -0.025(3) -0.004(2) 0.005(3)
C22 0.024(3) 0.023(3) 0.034(4) -0.012(3) 0.005(2) 0.005(2)
C23 0.027(3) 0.038(4) 0.021(3) -0.007(3) -0.004(2) 0.013(3)
C24 0.021(3) 0.044(4) 0.029(3) -0.023(3) -0.010(2) 0.010(3)
C25 0.023(3) 0.034(4) 0.042(4) -0.015(3) -0.002(3) -0.005(3)
C26 0.039(4) 0.023(3) 0.050(4) -0.009(3) 0.005(3) 0.006(3)
C27 0.072(6) 0.045(5) 0.063(6) 0.000(4) 0.002(4) -0.007(4)
C28 0.070(6) 0.026(4) 0.105(8) -0.025(5) 0.019(5) -0.004(4)
O1A 0.060(6) 0.089(6) 0.096(6) -0.035(5) -0.031(5) -0.002(5)
O2A 0.068(5) 0.098(6) 0.090(6) -0.038(5) -0.015(5) -0.002(4)
C29A 0.059(6) 0.087(6) 0.091(6) -0.031(5) -0.022(5) 0.002(5)
C30A 0.060(6) 0.088(7) 0.094(6) -0.026(6) -0.013(6) -0.001(5)
C31A 0.073(6) 0.094(6) 0.086(6) -0.035(5) -0.023(5) 0.002(5)
C32A 0.078(5) 0.099(6) 0.085(6) -0.039(5) -0.015(5) 0.004(5)
O1B 0.075(6) 0.089(6) 0.095(6) -0.035(5) -0.009(6) 0.002(6)
O2B 0.072(6) 0.098(6) 0.087(6) -0.037(6) -0.006(6) 0.009(5)
C29B 0.068(6) 0.088(6) 0.091(6) -0.033(6) -0.013(6) -0.002(5)
C30B 0.070(6) 0.088(6) 0.090(6) -0.040(6) -0.007(6) 0.000(5)
C31B 0.083(7) 0.091(7) 0.086(6) -0.040(6) -0.010(6) 0.002(6)
C32B 0.076(6) 0.085(7) 0.079(6) -0.048(6) -0.016(6) 0.000(6)

loop_
_atom_type_symbol
_atom_type_description
_atom_type_scat_dispersion_real
_atom_type_scat_dispersion_imag
_atom_type_scat_source
C C 0.0033 0.0016 'International Tables Vol C Tables 4.2.6.8 and 6.1.1.4'
H H 0.0000 0.0000 'International Tables Vol C Tables 4.2.6.8 and 6.1.1.4'
O O 0.0106 0.0060 'International Tables Vol C Tables 4.2.6.8 and 6.1.1.4'
P P 0.1023 0.0942 'International Tables Vol C Tables 4.2.6.8 and 6.1.1.4'
Cl Cl 0.1484 0.1585 'International Tables Vol C Tables 4.2.6.8 and 6.1.1.4'
Ru Ru -1.2594 0.8363 'International Tables Vol C Tables 4.2.6.8 and 6.1.1.4'

loop_
_geom_angle_atom_site_label_1
_geom_angle_atom_site_label_2
_geom_angle_atom_site_label_3
_geom_angle
C4 Ru1 C3 36.3(2)
C4 Ru1 P1 88.43(16)
C3 Ru1 P1 84.17(16)
C4 Ru1 Cl4 114.16(15)
C3 Ru1 Cl4 78.49(15)
P1 Ru1 Cl4 94.32(5)
C4 Ru1 Cl2 80.40(15)
C3 Ru1 Cl2 116.71(15)
P1 Ru1 Cl2 95.73(5)
Cl4 Ru1 Cl2 162.54(5)
C4 Ru1 Cl1 158.19(16)
C3 Ru1 Cl1 163.18(15)
P1 Ru1 Cl1 100.78(5)
Cl4 Ru1 Cl1 85.07(4)
Cl2 Ru1 Cl1 79.05(4)
C4 Ru1 Cl3 90.13(16)
C3 Ru1 Cl3 98.04(16)
P1 Ru1 Cl3 174.06(5)
Cl4 Ru1 Cl3 91.53(5)
Cl2 Ru1 Cl3 78.35(4)
Cl1 Ru1 Cl3 78.67(4)
C23 Ru2 C24 37.8(2)
C23 Ru2 C21 68.5(2)
C24 Ru2 C21 81.2(2)
C23 Ru2 C20 80.9(2)
C24 Ru2 C20 68.7(2)
C21 Ru2 C20 37.6(2)
C23 Ru2 C22 38.0(2)
C24 Ru2 C22 69.2(2)
C21 Ru2 C22 38.9(2)
C20 Ru2 C22 69.5(2)
C23 Ru2 C19 69.3(2)
C24 Ru2 C19 38.6(2)
C21 Ru2 C19 69.1(2)
C20 Ru2 C19 38.39(19)
C22 Ru2 C19 83.2(2)
C23 Ru2 Cl2 95.39(16)
C24 Ru2 Cl2 93.74(15)
C21 Ru2 Cl2 159.60(17)
C20 Ru2 Cl2 155.96(15)
C22 Ru2 Cl2 120.89(17)
C19 Ru2 Cl2 118.11(14)
C23 Ru2 Cl1 158.19(18)
C24 Ru2 Cl1 120.65(17)
C21 Ru2 Cl1 118.80(17)
C20 Ru2 Cl1 93.80(15)
C22 Ru2 Cl1 156.91(17)
C19 Ru2 Cl1 93.41(15)
Cl2 Ru2 Cl1 80.82(4)
C23 Ru2 Cl3 118.59(17)
C24 Ru2 Cl3 155.60(18)
C21 Ru2 Cl3 95.55(15)
C20 Ru2 Cl3 121.82(14)
C22 Ru2 Cl3 93.01(15)
C19 Ru2 Cl3 159.71(15)
Cl2 Ru2 Cl3 80.91(4)
Cl1 Ru2 Cl3 82.22(4)
Ru2 Cl1 Ru1 84.22(4)
Ru2 Cl2 Ru1 85.91(4)
Ru2 Cl3 Ru1 82.31(4)
C13 P1 C7 110.6(2)
C13 P1 C1 106.3(2)
C7 P1 C1 103.9(3)
C13 P1 Ru1 115.45(18)
C7 P1 Ru1 115.82(17)
C1 P1 Ru1 103.26(19)
C6B C1 C6A 114(2)
C6B C1 C2B 111(3)
C6A C1 C2A 108.2(5)
C2B C1 C2A 85.0(16)
C6B C1 P1 125(2)
C6A C1 P1 114.7(4)
C2B C1 P1 92(2)
C2A C1 P1 104.0(4)
C6B C1 H1A 75.6
C6A C1 H1A 109.9
C2B C1 H1A 148.4
C2A C1 H1A 109.9
P1 C1 H1A 109.9
C6B C1 H1B 105.6
C6A C1 H1B 72.4
C2B C1 H1B 110.1
C2A C1 H1B 139.4
P1 C1 H1B 112.5
C4 C3 C5B 144(2)
C4 C3 C2A 117.3(5)
C4 C3 Ru1 71.6(3)
C5B C3 Ru1 129(2)
C2A C3 Ru1 111.2(4)
C4 C3 H3 116.3
C5B C3 H3 82.6
C2A C3 H3 116.3
Ru1 C3 H3 116.3
C3 C4 C5A 124.2(6)
C3 C4 C2B 90.5(13)
C3 C4 Ru1 72.1(3)
C5A C4 Ru1 120.1(4)
C2B C4 Ru1 98.7(19)
C3 C4 H4 111.6
C5A C4 H4 111.6
C2B C4 H4 146.5
Ru1 C4 H4 111.6
C3 C2A C1 107.5(5)
C3 C2A H2A1 110.2
C1 C2A H2A1 110.2
C3 C2A H2A2 110.2
C1 C2A H2A2 110.2
H2A1 C2A H2A2 108.5
C6A C5A C4 114.7(5)
C6A C5A H5A1 108.6
C4 C5A H5A1 108.6
C6A C5A H5A2 108.6
C4 C5A H5A2 108.6
H5A1 C5A H5A2 107.6
C5A C6A C1 113.0(5)
C5A C6A H1B 148.7
C5A C6A H6A1 109.0
C1 C6A H6A1 109.0
H1B C6A H6A1 96.1
C5A C6A H6A2 109.0
C1 C6A H6A2 109.0
H1B C6A H6A2 79.5
H6A1 C6A H6A2 107.8
C4 C2B C1 125.3(18)
C4 C2B H2B1 106.0
C1 C2B H2B1 106.0
C4 C2B H2B2 106.0
C1 C2B H2B2 106.0
H2B1 C2B H2B2 106.3
C3 C5B C6B 109(3)
C3 C5B H5B1 109.8
C6B C5B H5B1 109.8
C3 C5B H5B2 109.8
C6B C5B H5B2 109.8
H5B1 C5B H5B2 108.2
C1 C6B C5B 108(3)
C1 C6B H6B1 110.0
C5B C6B H6B1 110.0
C1 C6B H6B2 110.0
C5B C6B H6B2 110.0
H6B1 C6B H6B2 108.4
C8 C7 C12 110.1(5)
C8 C7 P1 114.2(4)
C12 C7 P1 116.7(4)
C8 C7 H7 104.8
C12 C7 H7 104.8
P1 C7 H7 104.8
C7 C8 C9 110.2(5)
C7 C8 H8A 109.6
C9 C8 H8A 109.6
C7 C8 H8B 109.6
C9 C8 H8B 109.6
H8A C8 H8B 108.1
C10 C9 C8 111.5(5)
C10 C9 H9A 109.3
C8 C9 H9A 109.3
C10 C9 H9B 109.3
C8 C9 H9B 109.3
H9A C9 H9B 108.0
C9 C10 C11 111.0(5)
C9 C10 H10A 109.4
C11 C10 H10A 109.4
C9 C10 H10B 109.4
C11 C10 H10B 109.4
H10A C10 H10B 108.0
C10 C11 C12 111.3(5)
C10 C11 H11A 109.4
C12 C11 H11A 109.4
C10 C11 H11B 109.4
C12 C11 H11B 109.4
H11A C11 H11B 108.0
C7 C12 C11 110.1(5)
C7 C12 H12A 109.6
C11 C12 H12A 109.6
C7 C12 H12B 109.6
C11 C12 H12B 109.6
H12A C12 H12B 108.1
C18 C13 C14 110.1(4)
C18 C13 P1 118.7(4)
C14 C13 P1 113.1(4)
C18 C13 H13 104.4
C14 C13 H13 104.4
P1 C13 H13 104.4
C15 C14 C13 109.6(5)
C15 C14 H14A 109.7
C13 C14 H14A 109.7
C15 C14 H14B 109.7
C13 C14 H14B 109.7
H14A C14 H14B 108.2
C14 C15 C16 111.4(5)
C14 C15 H15A 109.4
C16 C15 H15A 109.4
C14 C15 H15B 109.4
C16 C15 H15B 109.4
H15A C15 H15B 108.0
C17 C16 C15 111.9(5)
C17 C16 H16A 109.2
C15 C16 H16A 109.2
C17 C16 H16B 109.2
C15 C16 H16B 109.2
H16A C16 H16B 107.9
C16 C17 C18 111.3(5)
C16 C17 H17A 109.4
C18 C17 H17A 109.4
C16 C17 H17B 109.4
C18 C17 H17B 109.4
H17A C17 H17B 108.0
C13 C18 C17 109.6(5)
C13 C18 H18A 109.8
C17 C18 H18A 109.8
C13 C18 H18B 109.8
C17 C18 H18B 109.8
H18A C18 H18B 108.2
C20 C19 C24 116.7(5)
C20 C19 C25 121.1(5)
C24 C19 C25 122.0(5)
C20 C19 Ru2 70.1(3)
C24 C19 Ru2 69.6(3)
C25 C19 Ru2 126.8(4)
C21 C20 C19 121.7(5)
C21 C20 Ru2 71.2(3)
C19 C20 Ru2 71.5(3)
C21 C20 H20 119.1
C19 C20 H20 119.1
Ru2 C20 H20 131.1
C20 C21 C22 121.3(5)
C20 C21 Ru2 71.3(3)
C22 C21 Ru2 71.0(3)
C20 C21 H21 119.4
C22 C21 H21 119.4
Ru2 C21 H21 131.3
C23 C22 C21 116.5(5)
C23 C22 C26 124.2(6)
C21 C22 C26 119.3(6)
C23 C22 Ru2 69.8(3)
C21 C22 Ru2 70.1(3)
C26 C22 Ru2 128.4(4)
C24 C23 C22 122.8(6)
C24 C23 Ru2 71.5(3)
C22 C23 Ru2 72.1(3)
C24 C23 H23 118.6
C22 C23 H23 118.6
Ru2 C23 H23 130.7
C23 C24 C19 121.0(5)
C23 C24 Ru2 70.7(3)
C19 C24 Ru2 71.8(3)
C23 C24 H24 119.5
C19 C24 H24 119.5
Ru2 C24 H24 130.7
C19 C25 H25A 109.5
C19 C25 H25B 109.5
H25A C25 H25B 109.5
C19 C25 H25C 109.5
H25A C25 H25C 109.5
H25B C25 H25C 109.5
C22 C26 C27 114.0(6)
C22 C26 C28 109.3(5)
C27 C26 C28 112.3(7)
C22 C26 H26 106.9
C27 C26 H26 106.9
C28 C26 H26 106.9
C26 C27 H27A 109.5
C26 C27 H27B 109.5
H27A C27 H27B 109.5
C26 C27 H27C 109.5
H27A C27 H27C 109.5
H27B C27 H27C 109.5
C26 C28 H28A 109.5
C26 C28 H28B 109.5
H28A C28 H28B 109.5
C26 C28 H28C 109.5
H28A C28 H28C 109.5
H28B C28 H28C 109.5
C31A O1A C29A 110.5(13)
C30A O2A C32A 107.0(14)
O1A C29A C30A 114.6(15)
O1A C29A H29A 108.6
C30A C29A H29A 108.6
O1A C29A H29B 108.6
C30A C29A H29B 108.6
H29A C29A H29B 107.6
O2A C30A C29A 110.6(14)
O2A C30A H30A 109.5
C29A C30A H30A 109.5
O2A C30A H30B 109.5
C29A C30A H30B 109.5
H30A C30A H30B 108.1
O1A C31A C32A 107.1(15)
O1A C31A H31A 110.3
C32A C31A H31A 110.3
O1A C31A H31B 110.3
C32A C31A H31B 110.3
H31A C31A H31B 108.5
O2A C32A C31A 115.7(15)
O2A C32A H32A 108.4
C31A C32A H32A 108.4
O2A C32A H32B 108.4
C31A C32A H32B 108.4
H32A C32A H32B 107.4
C31B O1B C29B 108.9(19)
C32B O2B C30B 111.6(17)
O1B C29B C30B 110(2)
O1B C29B H29C 109.8
C30B C29B H29C 109.8
O1B C29B H29D 109.8
C30B C29B H29D 109.8
H29C C29B H29D 108.2
O2B C30B C29B 110.6(19)
O2B C30B H30C 109.5
C29B C30B H30C 109.5
O2B C30B H30D 109.5
C29B C30B H30D 109.5
H30C C30B H30D 108.1
O1B C31B C32B 113(2)
O1B C31B H31C 108.9
C32B C31B H31C 108.9
O1B C31B H31D 108.9
C32B C31B H31D 108.9
H31C C31B H31D 107.8
O2B C32B C31B 104.0(19)
O2B C32B H32C 111.0
C31B C32B H32C 111.0
O2B C32B H32D 111.0
C31B C32B H32D 111.0
H32C C32B H32D 109.0

loop_
_geom_bond_atom_site_label_1
_geom_bond_atom_site_label_2
_geom_bond_distance
Ru1 C4 2.179(6)
Ru1 C3 2.185(5)
Ru1 P1 2.2402(14)
Ru1 Cl4 2.3942(12)
Ru1 Cl2 2.4253(12)
Ru1 Cl1 2.4902(13)
Ru1 Cl3 2.5561(14)
Ru2 C23 2.140(6)
Ru2 C24 2.151(5)
Ru2 C21 2.159(5)
Ru2 C20 2.161(5)
Ru2 C22 2.170(6)
Ru2 C19 2.180(5)
Ru2 Cl2 2.4064(13)
Ru2 Cl1 2.4195(13)
Ru2 Cl3 2.4455(13)
P1 C13 1.845(5)
P1 C7 1.850(5)
P1 C1 1.856(6)
C1 C6B 1.501(16)
C1 C6A 1.503(7)
C1 C2B 1.550(16)
C1 C2A 1.557(8)
C1 H1A 1.0000
C1 H1B 1.0000
C3 C4 1.361(8)
C3 C5B 1.511(16)
C3 C2A 1.557(8)
C3 H3 1.0000
C4 C5A 1.511(7)
C4 C2B 1.548(16)
C4 H4 1.0000
C2A H2A1 0.9900
C2A H2A2 0.9900
C5A C6A 1.489(8)
C5A H5A1 0.9900
C5A H5A2 0.9900
C6A H6A1 0.9900
C6A H6A2 0.9900
C2B H2B1 0.9900
C2B H2B2 0.9900
C5B C6B 1.523(16)
C5B H5B1 0.9900
C5B H5B2 0.9900
C6B H6B1 0.9900
C6B H6B2 0.9900
C7 C8 1.517(8)
C7 C12 1.531(8)
C7 H7 1.0000
C8 C9 1.523(8)
C8 H8A 0.9900
C8 H8B 0.9900
C9 C10 1.519(8)
C9 H9A 0.9900
C9 H9B 0.9900
C10 C11 1.523(9)
C10 H10A 0.9900
C10 H10B 0.9900
C11 C12 1.534(8)
C11 H11A 0.9900
C11 H11B 0.9900
C12 H12A 0.9900
C12 H12B 0.9900
C13 C18 1.526(7)
C13 C14 1.532(7)
C13 H13 1.0000
C14 C15 1.512(7)
C14 H14A 0.9900
C14 H14B 0.9900
C15 C16 1.525(8)
C15 H15A 0.9900
C15 H15B 0.9900
C16 C17 1.512(9)
C16 H16A 0.9900
C16 H16B 0.9900
C17 C18 1.527(8)
C17 H17A 0.9900
C17 H17B 0.9900
C18 H18A 0.9900
C18 H18B 0.9900
C19 C20 1.428(7)
C19 C24 1.432(8)
C19 C25 1.497(8)
C20 C21 1.391(8)
C20 H20 0.9500
C21 C22 1.441(9)
C21 H21 0.9500
C22 C23 1.405(8)
C22 C26 1.499(8)
C23 C24 1.390(9)
C23 H23 0.9500
C24 H24 0.9500
C25 H25A 0.9800
C25 H25B 0.9800
C25 H25C 0.9800
C26 C27 1.521(11)
C26 C28 1.522(9)
C26 H26 1.0000
C27 H27A 0.9800
C27 H27B 0.9800
C27 H27C 0.9800
C28 H28A 0.9800
C28 H28B 0.9800
C28 H28C 0.9800
O1A C31A 1.418(13)
O1A C29A 1.444(13)
O2A C30A 1.416(13)
O2A C32A 1.458(14)
C29A C30A 1.459(16)
C29A H29A 0.9900
C29A H29B 0.9900
C30A H30A 0.9900
C30A H30B 0.9900
C31A C32A 1.471(16)
C31A H31A 0.9900
C31A H31B 0.9900
C32A H32A 0.9900
C32A H32B 0.9900
O1B C31B 1.433(15)
O1B C29B 1.437(15)
O2B C32B 1.416(15)
O2B C30B 1.454(14)
C29B C30B 1.466(18)
C29B H29C 0.9900
C29B H29D 0.9900
C30B H30C 0.9900
C30B H30D 0.9900
C31B C32B 1.455(17)
C31B H31C 0.9900
C31B H31D 0.9900
C32B H32C 0.9900
C32B H32D 0.9900

loop_
_geom_torsion_atom_site_label_1
_geom_torsion_atom_site_label_2
_geom_torsion_atom_site_label_3
_geom_torsion_atom_site_label_4
_geom_torsion
C23 Ru2 Cl1 Ru1 121.0(4)
C24 Ru2 Cl1 Ru1 128.40(17)
C21 Ru2 Cl1 Ru1 -134.58(17)
C20 Ru2 Cl1 Ru1 -164.11(14)
C22 Ru2 Cl1 Ru1 -121.8(4)
C19 Ru2 Cl1 Ru1 157.42(14)
Cl2 Ru2 Cl1 Ru1 39.48(4)
Cl3 Ru2 Cl1 Ru1 -42.50(4)
C4 Ru1 Cl1 Ru2 -19.6(4)
C3 Ru1 Cl1 Ru2 121.0(5)
P1 Ru1 Cl1 Ru2 -133.20(4)
Cl4 Ru1 Cl1 Ru2 133.33(5)
Cl2 Ru1 Cl1 Ru2 -39.38(4)
Cl3 Ru1 Cl1 Ru2 40.78(4)
C23 Ru2 Cl2 Ru1 161.03(17)
C24 Ru2 Cl2 Ru1 -161.09(17)
C21 Ru2 Cl2 Ru1 124.3(4)
C20 Ru2 Cl2 Ru1 -119.3(4)
C22 Ru2 Cl2 Ru1 130.94(18)
C19 Ru2 Cl2 Ru1 -129.61(17)
Cl1 Ru2 Cl2 Ru1 -40.63(4)
Cl3 Ru2 Cl2 Ru1 42.88(4)
C4 Ru1 Cl2 Ru2 -133.16(16)
C3 Ru1 Cl2 Ru2 -134.24(17)
P1 Ru1 Cl2 Ru2 139.42(5)
Cl4 Ru1 Cl2 Ru2 14.59(18)
Cl1 Ru1 Cl2 Ru2 39.51(4)
Cl3 Ru1 Cl2 Ru2 -41.02(4)
C23 Ru2 Cl3 Ru1 -131.74(18)
C24 Ru2 Cl3 Ru1 -119.4(4)
C21 Ru2 Cl3 Ru1 159.73(17)
C20 Ru2 Cl3 Ru1 131.01(17)
C22 Ru2 Cl3 Ru1 -161.34(17)
C19 Ru2 Cl3 Ru1 120.0(4)
Cl2 Ru2 Cl3 Ru1 -40.53(4)
Cl1 Ru2 Cl3 Ru1 41.36(4)
C4 Ru1 Cl3 Ru2 120.71(15)
C3 Ru1 Cl3 Ru2 156.29(15)
Cl4 Ru1 Cl3 Ru2 -125.11(4)
Cl2 Ru1 Cl3 Ru2 40.55(4)
Cl1 Ru1 Cl3 Ru2 -40.45(4)
C4 Ru1 P1 C13 -92.4(2)
C3 Ru1 P1 C13 -128.5(2)
Cl4 Ru1 P1 C13 153.5(2)
Cl2 Ru1 P1 C13 -12.2(2)
Cl1 Ru1 P1 C13 67.7(2)
C4 Ru1 P1 C7 136.1(2)
C3 Ru1 P1 C7 99.9(2)
Cl4 Ru1 P1 C7 21.96(19)
Cl2 Ru1 P1 C7 -143.74(19)
Cl1 Ru1 P1 C7 -63.84(19)
C4 Ru1 P1 C1 23.3(2)
C3 Ru1 P1 C1 -12.9(2)
Cl4 Ru1 P1 C1 -90.85(19)
Cl2 Ru1 P1 C1 103.45(19)
Cl1 Ru1 P1 C1 -176.65(19)
C13 P1 C1 C6B -165(3)
C7 P1 C1 C6B -48(3)
Ru1 P1 C1 C6B 73(3)
C13 P1 C1 C6A 45.7(5)
C7 P1 C1 C6A 162.5(4)
Ru1 P1 C1 C6A -76.2(4)
C13 P1 C1 C2B 78.3(13)
C7 P1 C1 C2B -164.9(13)
Ru1 P1 C1 C2B -43.6(13)
C13 P1 C1 C2A 163.7(4)
C7 P1 C1 C2A -79.5(4)
Ru1 P1 C1 C2A 41.8(4)
P1 Ru1 C3 C4 95.3(3)
Cl4 Ru1 C3 C4 -169.1(4)
Cl2 Ru1 C3 C4 1.8(4)
Cl1 Ru1 C3 C4 -156.5(4)
Cl3 Ru1 C3 C4 -79.1(3)
C4 Ru1 C3 C5B -146(3)
P1 Ru1 C3 C5B -51(3)
Cl4 Ru1 C3 C5B 45(3)
Cl2 Ru1 C3 C5B -145(3)
Cl1 Ru1 C3 C5B 57(3)
Cl3 Ru1 C3 C5B 134(3)
C4 Ru1 C3 C2A -112.9(5)
P1 Ru1 C3 C2A -17.6(4)
Cl4 Ru1 C3 C2A 78.0(4)
Cl2 Ru1 C3 C2A -111.1(4)
Cl1 Ru1 C3 C2A 90.6(6)
Cl3 Ru1 C3 C2A 168.0(4)
C5B C3 C4 C5A 18(4)
C2A C3 C4 C5A -9.7(8)
Ru1 C3 C4 C5A -114.6(6)
C5B C3 C4 C2B 34(4)
C2A C3 C4 C2B 6(2)
Ru1 C3 C4 C2B -99(2)
C5B C3 C4 Ru1 133(4)
C2A C3 C4 Ru1 104.9(4)
P1 Ru1 C4 C3 -82.3(3)
Cl4 Ru1 C4 C3 11.7(4)
Cl2 Ru1 C4 C3 -178.4(4)
Cl1 Ru1 C4 C3 161.9(3)
Cl3 Ru1 C4 C3 103.5(3)
C3 Ru1 C4 C5A 119.8(7)
P1 Ru1 C4 C5A 37.5(5)
Cl4 Ru1 C4 C5A 131.5(4)
Cl2 Ru1 C4 C5A -58.6(5)
Cl1 Ru1 C4 C5A -78.3(7)
Cl3 Ru1 C4 C5A -136.8(5)
C3 Ru1 C4 C2B 87.7(18)
P1 Ru1 C4 C2B 5.4(17)
Cl4 Ru1 C4 C2B 99.4(17)
Cl2 Ru1 C4 C2B -90.7(17)
Cl1 Ru1 C4 C2B -110.4(18)
Cl3 Ru1 C4 C2B -168.8(17)
C4 C3 C2A C1 -29.9(7)
C5B C3 C2A C1 180(4)
Ru1 C3 C2A C1 49.7(5)
C6B C1 C2A C3 169(4)
C6A C1 C2A C3 63.6(6)
C2B C1 C2A C3 32(2)
P1 C1 C2A C3 -58.9(5)
C3 C4 C5A C6A 16.2(9)
C2B C4 C5A C6A -11(4)
Ru1 C4 C5A C6A -71.8(6)
C4 C5A C6A C1 20.0(8)
C6B C1 C6A C5A -97(2)
C2B C1 C6A C5A -3(4)
C2A C1 C6A C5A -59.4(7)
P1 C1 C6A C5A 56.2(6)
C3 C4 C2B C1 23(5)
C5A C4 C2B C1 -179(8)
Ru1 C4 C2B C1 -49(5)
C6B C1 C2B C4 -62(6)
C6A C1 C2B C4 -165(7)
C2A C1 C2B C4 -37(4)
P1 C1 C2B C4 67(5)
C4 C3 C5B C6B -42(6)
C2A C3 C5B C6B 6(3)
Ru1 C3 C5B C6B 74(5)
C6A C1 C6B C5B 88(4)
C2B C1 C6B C5B 46(5)
C2A C1 C6B C5B 0(2)
P1 C1 C6B C5B -62(5)
C3 C5B C6B C1 -11(6)
C13 P1 C7 C8 -76.5(4)
C1 P1 C7 C8 169.7(4)
Ru1 P1 C7 C8 57.3(4)
C13 P1 C7 C12 53.8(5)
C1 P1 C7 C12 -59.9(5)
Ru1 P1 C7 C12 -172.4(4)
C12 C7 C8 C9 58.9(6)
P1 C7 C8 C9 -167.5(4)
C7 C8 C9 C10 -57.6(6)
C8 C9 C10 C11 55.3(7)
C9 C10 C11 C12 -54.6(7)
C8 C7 C12 C11 -58.3(6)
P1 C7 C12 C11 169.4(4)
C10 C11 C12 C7 56.3(7)
C7 P1 C13 C18 -63.0(5)
C1 P1 C13 C18 49.1(5)
Ru1 P1 C13 C18 163.0(4)
C7 P1 C13 C14 68.3(4)
C1 P1 C13 C14 -179.6(4)
Ru1 P1 C13 C14 -65.7(4)
C18 C13 C14 C15 -59.9(6)
P1 C13 C14 C15 164.6(4)
C13 C14 C15 C16 56.7(7)
C14 C15 C16 C17 -54.3(7)
C15 C16 C17 C18 54.0(8)
C14 C13 C18 C17 59.6(7)
P1 C13 C18 C17 -167.7(4)
C16 C17 C18 C13 -56.6(7)
C23 Ru2 C19 C20 -101.8(4)
C24 Ru2 C19 C20 -130.1(5)
C21 Ru2 C19 C20 -27.8(3)
C22 Ru2 C19 C20 -65.2(3)
Cl2 Ru2 C19 C20 173.2(3)
Cl1 Ru2 C19 C20 91.8(3)
Cl3 Ru2 C19 C20 15.1(6)
C23 Ru2 C19 C24 28.3(3)
C21 Ru2 C19 C24 102.4(4)
C20 Ru2 C19 C24 130.1(5)
C22 Ru2 C19 C24 64.9(3)
Cl2 Ru2 C19 C24 -56.6(3)
Cl1 Ru2 C19 C24 -138.0(3)
Cl3 Ru2 C19 C24 145.2(4)
C23 Ru2 C19 C25 143.6(5)
C24 Ru2 C19 C25 115.3(6)
C21 Ru2 C19 C25 -142.3(5)
C20 Ru2 C19 C25 -114.5(6)
C22 Ru2 C19 C25 -179.8(5)
Cl2 Ru2 C19 C25 58.7(5)
Cl1 Ru2 C19 C25 -22.7(5)
Cl3 Ru2 C19 C25 -99.4(6)
C24 C19 C20 C21 -0.7(7)
C25 C19 C20 C21 174.3(5)
Ru2 C19 C20 C21 52.6(5)
C24 C19 C20 Ru2 -53.3(4)
C25 C19 C20 Ru2 121.7(5)
C23 Ru2 C20 C21 -66.4(4)
C24 Ru2 C20 C21 -103.6(4)
C22 Ru2 C20 C21 -28.8(3)
C19 Ru2 C20 C21 -134.4(5)
Cl2 Ru2 C20 C21 -149.2(3)
Cl1 Ru2 C20 C21 134.9(3)
Cl3 Ru2 C20 C21 51.7(4)
C23 Ru2 C20 C19 68.0(3)
C24 Ru2 C20 C19 30.8(3)
C21 Ru2 C20 C19 134.4(5)
C22 Ru2 C20 C19 105.7(4)
Cl2 Ru2 C20 C19 -14.8(6)
Cl1 Ru2 C20 C19 -90.7(3)
Cl3 Ru2 C20 C19 -173.9(3)
C19 C20 C21 C22 -0.3(8)
Ru2 C20 C21 C22 52.5(5)
C19 C20 C21 Ru2 -52.8(5)
C23 Ru2 C21 C20 103.5(4)
C24 Ru2 C21 C20 66.4(3)
C22 Ru2 C21 C20 134.2(5)
C19 Ru2 C21 C20 28.3(3)
Cl2 Ru2 C21 C20 143.2(4)
Cl1 Ru2 C21 C20 -53.8(3)
Cl3 Ru2 C21 C20 -137.9(3)
C23 Ru2 C21 C22 -30.7(3)
C24 Ru2 C21 C22 -67.7(3)
C20 Ru2 C21 C22 -134.2(5)
C19 Ru2 C21 C22 -105.8(4)
Cl2 Ru2 C21 C22 9.1(6)
Cl1 Ru2 C21 C22 172.1(3)
Cl3 Ru2 C21 C22 87.9(3)
C20 C21 C22 C23 1.2(8)
Ru2 C21 C22 C23 53.9(4)
C20 C21 C22 C26 -176.4(5)
Ru2 C21 C22 C26 -123.7(5)
C20 C21 C22 Ru2 -52.7(5)
C24 Ru2 C22 C23 -27.5(3)
C21 Ru2 C22 C23 -129.6(5)
C20 Ru2 C22 C23 -101.8(4)
C19 Ru2 C22 C23 -64.7(4)
Cl2 Ru2 C22 C23 54.1(4)
Cl1 Ru2 C22 C23 -147.6(4)
Cl3 Ru2 C22 C23 135.3(3)
C23 Ru2 C22 C21 129.6(5)
C24 Ru2 C22 C21 102.1(4)
C20 Ru2 C22 C21 27.8(3)
C19 Ru2 C22 C21 64.9(3)
Cl2 Ru2 C22 C21 -176.3(3)
Cl1 Ru2 C22 C21 -18.0(6)
Cl3 Ru2 C22 C21 -95.1(3)
C23 Ru2 C22 C26 -118.2(7)
C24 Ru2 C22 C26 -145.8(6)
C21 Ru2 C22 C26 112.2(7)
C20 Ru2 C22 C26 140.0(6)
C19 Ru2 C22 C26 177.0(6)
Cl2 Ru2 C22 C26 -64.2(6)
Cl1 Ru2 C22 C26 94.2(7)
Cl3 Ru2 C22 C26 17.0(6)
C21 C22 C23 C24 -1.2(8)
C26 C22 C23 C24 176.2(5)
Ru2 C22 C23 C24 52.8(5)
C21 C22 C23 Ru2 -54.0(4)
C26 C22 C23 Ru2 123.4(5)
C21 Ru2 C23 C24 -103.8(4)
C20 Ru2 C23 C24 -66.9(3)
C22 Ru2 C23 C24 -135.1(5)
C19 Ru2 C23 C24 -28.9(3)
Cl2 Ru2 C23 C24 89.2(3)
Cl1 Ru2 C23 C24 10.4(6)
Cl3 Ru2 C23 C24 171.7(3)
C24 Ru2 C23 C22 135.1(5)
C21 Ru2 C23 C22 31.3(3)
C20 Ru2 C23 C22 68.2(3)
C19 Ru2 C23 C22 106.2(4)
Cl2 Ru2 C23 C22 -135.7(3)
Cl1 Ru2 C23 C22 145.5(4)
Cl3 Ru2 C23 C22 -53.2(4)
C22 C23 C24 C19 0.3(8)
Ru2 C23 C24 C19 53.4(5)
C22 C23 C24 Ru2 -53.1(5)
C20 C19 C24 C23 0.7(8)
C25 C19 C24 C23 -174.2(5)
Ru2 C19 C24 C23 -52.9(5)
C20 C19 C24 Ru2 53.5(4)
C25 C19 C24 Ru2 -121.4(5)
C21 Ru2 C24 C23 66.1(4)
C20 Ru2 C24 C23 103.0(4)
C22 Ru2 C24 C23 27.7(3)
C19 Ru2 C24 C23 133.6(5)
Cl2 Ru2 C24 C23 -94.0(3)
Cl1 Ru2 C24 C23 -175.5(3)
Cl3 Ru2 C24 C23 -17.8(6)
C23 Ru2 C24 C19 -133.6(5)
C21 Ru2 C24 C19 -67.5(3)
C20 Ru2 C24 C19 -30.6(3)
C22 Ru2 C24 C19 -105.9(4)
Cl2 Ru2 C24 C19 132.4(3)
Cl1 Ru2 C24 C19 50.9(3)
Cl3 Ru2 C24 C19 -151.4(3)
C23 C22 C26 C27 -19.4(9)
C21 C22 C26 C27 158.0(6)
Ru2 C22 C26 C27 71.0(8)
C23 C22 C26 C28 107.2(7)
C21 C22 C26 C28 -75.5(8)
Ru2 C22 C26 C28 -162.4(6)
C31A O1A C29A C30A -56(2)
C32A O2A C30A C29A -54(2)
O1A C29A C30A O2A 56(2)
C29A O1A C31A C32A 54(2)
C30A O2A C32A C31A 59(2)
O1A C31A C32A O2A -59(2)
C31B O1B C29B C30B -55(3)
C32B O2B C30B C29B -60(3)
O1B C29B C30B O2B 55(3)
C29B O1B C31B C32B 62(3)
C30B O2B C32B C31B 61(2)
O1B C31B C32B O2B -64(3)
